data_9000515
loop_
_publ_author_name
'Mumme, W. G.'

_publ_section_title
;
 Proudite from Tennant Creek, Northern Territory, Australia: Its crystal
 structure and relationship with weibullite and wittite
;
_journal_name_full 'American Mineralogist'
_journal_page_first 839
_journal_page_last 852
_journal_volume 61
_journal_year 1976
_chemical_formula_sum 'Bi18.8 Cu1.5 Pb14.5 S30 Se14'
_chemical_name_mineral Proudite
_space_group_IT_number 12
_symmetry_space_group_name_Hall '-C 2y'
_symmetry_space_group_name_H-M 'C 1 2/m 1'
_cell_angle_alpha 90
_cell_angle_beta 109.52
_cell_angle_gamma 90
_cell_length_a 31.960
_cell_length_b 4.120
_cell_length_c 36.690
_cell_formula_units_Z 2
_cell_volume 4553.492
_database_code_amcsd 0000526
_exptl_crystal_density_diffrn 6.634
_cod_original_cell_volume 4553.491
_cod_original_formula_sum 'Pb14.5 Bi18.8 Cu1.5 S30 Se14'
_cod_database_code 9000515

loop_
_space_group_symop_operation_xyz
x,y,z
1/2+x,1/2+y,z
x,-y,z
1/2+x,1/2-y,z
-x,y,-z
1/2-x,1/2+y,-z
-x,-y,-z
1/2-x,1/2-y,-z

loop_
_atom_site_label
_atom_site_fract_x
_atom_site_fract_y
_atom_site_fract_z
_atom_site_occupancy
_atom_site_U_iso_or_equiv
Pb1 0.00000 0.00000 0.00000 0.50000 0.01646
Bi1 0.06900 0.50000 0.10170 1.00000 0.00051
Pb2 0.13240 0.00000 0.19950 1.00000 0.00215
Bi2 0.00500 0.50000 0.18940 1.00000 0.00570
Pb3 0.07010 0.00000 0.29300 1.00000 0.00532
Pb4 0.13030 0.50000 0.39200 1.00000 0.00570
Bi3 0.19790 0.50000 0.30730 1.00000 0.01267
Bi4 0.25370 0.00000 0.40430 1.00000 0.01292
Bi5 0.18740 0.00000 0.49360 1.00000 0.02280
Pb5 0.23510 0.00000 0.13980 1.00000 0.01494
Bi6 0.44560 0.50000 0.09140 1.00000 0.01191
Pb6 0.12890 0.50000 0.01530 1.00000 0.01925
Pb7 0.00380 0.00000 0.41340 1.00000 0.04306
Bi7 0.27790 0.00000 0.05510 1.00000 0.00760
Bi8 0.37870 0.00000 0.37310 1.00000 0.00925
Pb8 0.35500 0.50000 0.18060 1.00000 0.02533
Bi9 0.43010 0.50000 0.29560 1.00000 0.03597
Bi10 0.29560 0.00000 0.25550 0.40000 0.06079
Cu 0.12000 0.50000 0.46500 0.75000 0.05953
S1 0.05710 0.50000 0.49860 0.50000 0.01634
S2 0.35940 0.50000 0.04700 1.00000 0.01051
S3 0.31730 0.00000 0.12740 1.00000 0.00811
S4 0.09150 0.00000 0.06220 1.00000 0.01013
S5 0.03810 0.00000 0.14740 1.00000 0.00203
S6 0.15320 0.50000 0.15010 1.00000 0.00532
S7 0.10070 0.50000 0.25610 1.00000 0.01279
Se8 0.04170 0.50000 0.34060 1.00000 0.00735
Se9 0.16830 0.00000 0.35280 1.00000 0.00709
S10 0.10830 0.00000 0.43230 1.00000 0.00304
S11 0.22520 0.50000 0.46560 1.00000 0.02736
Se12 0.33720 0.00000 0.46550 1.00000 0.01646
Se13 0.27660 0.50000 0.36230 1.00000 0.01191
Se14 0.21840 0.00000 0.26530 1.00000 0.00418
S15 0.46830 0.00000 0.05540 1.00000 0.02318
Se16 0.47280 0.50000 0.22120 1.00000 0.00760
S17 0.21750 0.50000 0.06750 1.00000 0.03040
Se18 0.42700 0.00000 0.13490 1.00000 0.01545
S19 0.41850 0.50000 0.46680 0.50000 0.00355
S20 0.45790 0.00000 0.35770 1.00000 0.01127
S21 0.25490 0.50000 0.21710 1.00000 0.03103
S22 0.39430 0.00000 0.25000 1.00000 0.01862
S23 0.35400 0.50000 0.31940 1.00000 0.02001

loop_
_cod_related_entry_id
_cod_related_entry_database
_cod_related_entry_code
1 AMCSD 0000526
